data_6000110
loop_
_publ_author_name
'Weitzer, F.'
'Perring, L.'
'Shibayanagi, T.'
'Naka, M.'
'Schuster, J. C.'

_publ_section_title
;
 Determination of the crystal structure of CuSnTi by full profile Rietveld
 analysis
;
_journal_name_full 'Powder Diffraction'
_journal_page_first 91
_journal_page_last 93
_journal_paper_doi 10.1017/S0885715600010897
_journal_volume 15
_journal_year 2000
_chemical_formula_sum 'Cu Sn Ti'
_space_group_name_H-M_alt 'P 63/m m c'
_cell_angle_alpha 90.000
_cell_angle_beta 90.000
_cell_angle_gamma 120.000
_cell_length_a 4.3955
_cell_length_b 4.3955
_cell_length_c 6.0150
_cell_volume 100.65
_cod_database_code 6000110

loop_
_atom_site_label
_atom_site_fract_x
_atom_site_fract_y
_atom_site_fract_z
? ? ? ?
